data_7009830
loop_
_publ_author_name
'Li, Zhaohui'
'Xu, Xingling'
'Khoo, Soo Beng'
'Mok, K. F.'
'Hor, T. S. Andy'

_publ_section_title
;
 Formation and structural relationship of electroactive PtII--HgII
 polymetallic sulfide aggregates
;
_journal_issue 17
_journal_name_full 'Journal of the Chemical Society, Dalton Transactions'
_journal_page_first 2901
_journal_paper_doi 10.1039/b003799k
_journal_year 2000
_chemical_formula_sum 'C73 H62 Cl6 Hg2 P4 Pt2 S2'
_chemical_formula_weight 2131.30
_chemical_name_systematic
; 
 ? 
;
_space_group_IT_number 14
_symmetry_cell_setting monoclinic
_symmetry_space_group_name_Hall '-P 2ybc'
_symmetry_space_group_name_H-M 'P 1 21/c 1'
_atom_sites_solution_hydrogens geom
_atom_sites_solution_primary direct
_atom_sites_solution_secondary difmap
_audit_creation_method SHELXL-97
_cell_angle_alpha 90.00
_cell_angle_beta 94.262(17)
_cell_angle_gamma 90.00
_cell_formula_units_Z 4
_cell_length_a 14.769(4)
_cell_length_b 25.453(9)
_cell_length_c 23.201(9)
_cell_measurement_temperature 293(2)
_cell_volume 8697(5)
_computing_structure_refinement 'SHELXL-97 (Sheldrick, 1997)'
_computing_structure_solution 'SHELXS-97 (Sheldrick, 1990)'
_diffrn_ambient_temperature 293(2)
_diffrn_measured_fraction_theta_full 0.796
_diffrn_measured_fraction_theta_max 0.796
_diffrn_radiation_monochromator graphite
_diffrn_radiation_source 'fine-focus sealed tube'
_diffrn_radiation_type MoK\a
_diffrn_radiation_wavelength 0.71073
_diffrn_reflns_av_R_equivalents 0.1392
_diffrn_reflns_av_sigmaI/netI 0.4030
_diffrn_reflns_limit_h_max 16
_diffrn_reflns_limit_h_min -16
_diffrn_reflns_limit_k_max 33
_diffrn_reflns_limit_k_min -25
_diffrn_reflns_limit_l_max 20
_diffrn_reflns_limit_l_min -30
_diffrn_reflns_number 24902
_diffrn_reflns_theta_full 28.30
_diffrn_reflns_theta_max 28.30
_diffrn_reflns_theta_min 1.76
_exptl_absorpt_coefficient_mu 1.779
_exptl_crystal_density_diffrn 0.419
_exptl_crystal_density_method 'not measured'
_exptl_crystal_F_000 1040
_refine_diff_density_max 2.937
_refine_diff_density_min -2.777
_refine_diff_density_rms 0.302
_refine_ls_extinction_method none
_refine_ls_goodness_of_fit_ref 0.927
_refine_ls_hydrogen_treatment mixed
_refine_ls_matrix_type full
_refine_ls_number_parameters 796
_refine_ls_number_reflns 17200
_refine_ls_number_restraints 0
_refine_ls_restrained_S_all 0.927
_refine_ls_R_factor_all 0.3091
_refine_ls_R_factor_gt 0.1045
_refine_ls_shift/su_max 0.927
_refine_ls_shift/su_mean 0.057
_refine_ls_structure_factor_coef Fsqd
_refine_ls_weighting_details 'calc w=1/[\s^2^(Fo^2^)+(0.1199P)^2^+0.0000P] where P=(Fo^2^+2Fc^2^)/3'
_refine_ls_weighting_scheme calc
_refine_ls_wR_factor_gt 0.2377
_refine_ls_wR_factor_ref 0.3266
_reflns_number_gt 4961
_reflns_number_total 17200
_reflns_threshold_expression >2sigma(I)
_cod_data_source_file b003799k.txt
_cod_data_source_block 5
_cod_depositor_comments
;
The following automatic conversions were performed:
'_symmetry_cell_setting' value 'Monoclinic' changed to 'monoclinic'
according to '/home/saulius/struct/CIF-dictionaries/cif_core.dic'
dictionary named 'cif_core.dic' version 2.4.1 from 2010-06-29.

Automatic conversion script
Id: cif_fix_enum 1527 2010-12-29 10:47:43Z saulius 
;
_cod_original_cell_volume 8698(5)
_cod_original_sg_symbol_H-M P2(1)/c
_cod_database_code 7009830

loop_
_symmetry_equiv_pos_as_xyz
'x, y, z'
'-x, y+1/2, -z+1/2'
'-x, -y, -z'
'x, -y-1/2, z-1/2'

loop_
_atom_site_label
_atom_site_type_symbol
_atom_site_fract_x
_atom_site_fract_y
_atom_site_fract_z
_atom_site_U_iso_or_equiv
_atom_site_adp_type
_atom_site_occupancy
_atom_site_symmetry_multiplicity
_atom_site_calc_flag
_atom_site_refinement_flags
_atom_site_disorder_assembly
_atom_site_disorder_group
Pt2 Pt 0.60549(9) 0.22094(5) 0.36955(5) 0.0399(4) Uani 1 1 d . . .
Pt1 Pt 0.70015(9) 0.34211(5) 0.38717(5) 0.0417(4) Uani 1 1 d . . .
Hg2 Hg 0.49159(11) 0.33091(6) 0.28090(5) 0.0623(5) Uani 1 1 d . . .
Hg1 Hg 0.70594(12) 0.27650(7) 0.23874(6) 0.0713(5) Uani 1 1 d . . .
P3 P 0.4730(6) 0.1894(3) 0.3993(3) 0.043(2) Uani 1 1 d . . .
P2 P 0.6363(7) 0.4079(3) 0.4395(3) 0.045(2) Uani 1 1 d . . .
S1 S 0.7384(6) 0.2636(3) 0.3414(3) 0.041(2) Uani 1 1 d . . .
Cl1 Cl 0.6398(7) 0.3786(4) 0.2312(4) 0.076(3) Uani 1 1 d . . .
P1 P 0.8505(6) 0.3668(4) 0.3941(4) 0.046(2) Uani 1 1 d . . .
S2 S 0.5503(6) 0.3078(3) 0.3768(3) 0.040(2) Uani 1 1 d . . .
P4 P 0.6908(7) 0.1457(4) 0.3711(3) 0.049(3) Uani 1 1 d . . .
Cl2 Cl 0.5265(7) 0.2448(4) 0.2176(4) 0.067(3) Uani 1 1 d . . .
Cl4 Cl 0.3657(8) 0.3653(4) 0.2242(4) 0.082(3) Uani 1 1 d . . .
Cl3 Cl 0.7635(9) 0.2660(5) 0.1470(4) 0.109(4) Uani 1 1 d . . .
C56 C 0.584(2) 0.3847(11) 0.5055(11) 0.038(8) Uani 1 1 d . . .
C55 C 0.433(2) 0.1284(13) 0.3602(14) 0.050(10) Uani 1 1 d . . .
C54 C 0.866(3) 0.3373(13) 0.5073(19) 0.086(16) Uani 1 1 d . . .
H54A H 0.8027 0.3379 0.5022 0.103 Uiso 1 1 calc R . .
C53 C 0.511(2) 0.4053(14) 0.5882(12) 0.056(10) Uani 1 1 d . . .
H53A H 0.4832 0.4301 0.6102 0.068 Uiso 1 1 calc R . .
C51 C 0.795(4) 0.5487(19) 0.515(2) 0.12(2) Uani 1 1 d . . .
H51A H 0.8226 0.5780 0.5329 0.142 Uiso 1 1 calc R . .
C50 C 0.514(3) 0.3533(14) 0.6065(11) 0.068(12) Uani 1 1 d . . .
H50A H 0.4884 0.3435 0.6405 0.081 Uiso 1 1 calc R . .
C49 C 0.5424(19) 0.4353(10) 0.3951(11) 0.026(7) Uani 1 1 d . . .
C48 C 0.903(3) 0.3503(15) 0.4615(14) 0.079(16) Uani 1 1 d . . .
C47 C 0.868(2) 0.4302(16) 0.3821(13) 0.064(12) Uani 1 1 d . . .
C46 C 0.394(3) 0.2345(16) 0.3902(13) 0.077(15) Uani 1 1 d . . .
C45 C 0.387(4) 0.2719(14) 0.433(3) 0.13(2) Uani 1 1 d . . .
H45A H 0.4292 0.2734 0.4644 0.151 Uiso 1 1 calc R . .
C44 C 0.548(2) 0.4211(15) 0.5395(12) 0.054(10) Uani 1 1 d . . .
H44A H 0.5487 0.4565 0.5295 0.065 Uiso 1 1 calc R . .
C43 C 0.561(2) 0.4569(13) 0.3407(11) 0.050(10) Uani 1 1 d . . .
H43A H 0.6206 0.4555 0.3312 0.059 Uiso 1 1 calc R . .
C42 C 0.391(3) 0.1630(12) 0.5016(14) 0.066(12) Uani 1 1 d . . .
H42A H 0.3350 0.1601 0.4802 0.079 Uiso 1 1 calc R . .
C41 C 0.698(2) 0.4634(13) 0.4682(12) 0.050(9) Uani 1 1 d . . .
C40 C 0.979(6) 0.3244(15) 0.569(2) 0.16(3) Uani 1 1 d . . .
H40A H 1.0029 0.3152 0.6055 0.192 Uiso 1 1 calc R . .
C39 C 0.832(3) 0.135(2) 0.299(2) 0.101(18) Uani 1 1 d . . .
H39A H 0.8706 0.1428 0.3311 0.121 Uiso 1 1 calc R . .
C38 C 0.696(3) 0.5121(14) 0.4442(15) 0.064(11) Uani 1 1 d . . .
H38A H 0.6596 0.5168 0.4103 0.077 Uiso 1 1 calc R . .
C37 C 0.747(3) 0.1319(18) 0.3011(13) 0.081(14) Uani 1 1 d . . .
C36 C 0.919(4) 0.5306(19) 0.375(4) 0.21(4) Uani 1 1 d . . .
H36A H 0.9439 0.5641 0.3784 0.248 Uiso 1 1 calc R . .
C35 C 0.399(2) 0.0910(16) 0.3823(13) 0.062(11) Uani 1 1 d . . .
H35A H 0.3934 0.0918 0.4220 0.075 Uiso 1 1 calc R . .
C34 C 0.471(2) 0.1760(13) 0.4756(12) 0.042(9) Uani 1 1 d . . .
C33 C 0.624(3) 0.0416(16) 0.346(2) 0.085(14) Uani 1 1 d . . .
H33A H 0.6380 0.0468 0.3077 0.101 Uiso 1 1 calc R . .
C32 C 0.928(2) 0.4631(13) 0.4181(14) 0.045(10) Uani 1 1 d . . .
H32A H 0.9559 0.4509 0.4527 0.054 Uiso 1 1 calc R . .
C31 C 0.896(3) 0.323(3) 0.560(2) 0.19(4) Uani 1 1 d . . .
H31A H 0.8572 0.3132 0.5883 0.227 Uiso 1 1 calc R . .
C30 C 0.587(3) -0.0062(17) 0.3633(19) 0.083(14) Uani 1 1 d . . .
H30A H 0.5749 -0.0323 0.3358 0.099 Uiso 1 1 calc R . .
C29 C 0.950(3) 0.284(2) 0.3560(18) 0.101(18) Uani 1 1 d . . .
H29A H 0.9575 0.2739 0.3945 0.121 Uiso 1 1 calc R . .
C83 C 0.976(7) 0.255(4) 0.319(3) 0.33(8) Uani 1 1 d . . .
H83A H 0.9647 0.2190 0.3224 0.392 Uiso 1 1 calc R . .
C76 C 1.007(3) 0.267(2) 0.287(4) 0.19(5) Uani 1 1 d . . .
H76A H 1.0632 0.2536 0.2776 0.233 Uiso 1 1 calc R . .
C71 C 0.955(5) 0.312(3) 0.249(3) 0.18(3) Uani 1 1 d . . .
H71A H 0.9557 0.3151 0.2094 0.220 Uiso 1 1 calc R . .
C5 C 0.903(4) 0.350(2) 0.285(2) 0.15(3) Uani 1 1 d . . .
H5A H 0.8724 0.3795 0.2718 0.177 Uiso 1 1 calc R . .
C52 C 0.910(2) 0.3318(15) 0.3440(15) 0.053(10) Uani 1 1 d . . .
C28 C 0.641(3) 0.0834(14) 0.3897(16) 0.071(12) Uani 1 1 d . . .
C27 C 0.761(3) 0.4547(13) 0.5187(13) 0.059(11) Uani 1 1 d . . .
H27A H 0.7686 0.4210 0.5339 0.070 Uiso 1 1 calc R . .
C26 C 0.554(2) 0.3164(15) 0.5732(12) 0.065(12) Uani 1 1 d . . .
H26A H 0.5604 0.2816 0.5849 0.078 Uiso 1 1 calc R . .
C25 C 0.457(3) 0.4350(16) 0.4089(13) 0.063(12) Uani 1 1 d . . .
H25A H 0.4416 0.4194 0.4432 0.075 Uiso 1 1 calc R . .
C24 C 0.587(3) 0.3339(13) 0.5197(13) 0.068(12) Uani 1 1 d . . .
H24A H 0.6111 0.3097 0.4948 0.081 Uiso 1 1 calc R . .
C23 C 0.593(3) 0.0200(16) 0.4598(17) 0.085(14) Uani 1 1 d . . .
H23A H 0.5877 0.0116 0.4983 0.102 Uiso 1 1 calc R . .
C22 C 0.431(6) 0.476(2) 0.315(2) 0.16(4) Uani 1 1 d . . .
H22A H 0.3863 0.4846 0.2860 0.193 Uiso 1 1 calc R . .
C21 C 0.841(3) 0.5130(15) 0.3222(19) 0.084(14) Uani 1 1 d . . .
H21A H 0.8138 0.5338 0.2928 0.101 Uiso 1 1 calc R . .
C20 C 0.441(3) 0.1269(14) 0.3049(15) 0.070(12) Uani 1 1 d . . .
H20A H 0.4708 0.1538 0.2872 0.085 Uiso 1 1 calc R . .
C19 C 0.257(3) 0.278(2) 0.331(3) 0.14(3) Uani 1 1 d . . .
H19A H 0.2185 0.2802 0.2972 0.170 Uiso 1 1 calc R . .
C18 C 0.809(3) 0.494(2) 0.5431(19) 0.105(17) Uani 1 1 d . . .
H18A H 0.8485 0.4891 0.5756 0.126 Uiso 1 1 calc R . .
C17 C 0.366(3) 0.0469(18) 0.3519(18) 0.079(13) Uani 1 1 d . . .
H17A H 0.3409 0.0187 0.3707 0.095 Uiso 1 1 calc R . .
C16 C 0.625(2) 0.0688(15) 0.4455(15) 0.066(12) Uani 1 1 d . . .
H16A H 0.6368 0.0932 0.4750 0.079 Uiso 1 1 calc R . .
C15 C 0.562(3) 0.1834(13) 0.5105(15) 0.080(13) Uani 1 1 d . . .
H15A H 0.6130 0.1951 0.4935 0.096 Uiso 1 1 calc R . .
C14 C 0.498(3) 0.480(2) 0.300(2) 0.082(18) Uani 1 1 d . . .
H14A H 0.5120 0.4967 0.2655 0.099 Uiso 1 1 calc R . .
C13 C 0.372(3) 0.0465(19) 0.298(2) 0.094(17) Uani 1 1 d . . .
H13A H 0.3525 0.0177 0.2753 0.113 Uiso 1 1 calc R . .
C12 C 0.400(4) 0.1543(19) 0.5632(16) 0.12(2) Uani 1 1 d . . .
H12A H 0.3490 0.1449 0.5822 0.142 Uiso 1 1 calc R . .
C11 C 0.937(6) 0.500(5) 0.404(2) 0.34(8) Uani 1 1 d . . .
H11A H 0.9842 0.5128 0.4289 0.407 Uiso 1 1 calc R . .
C10 C 0.480(3) 0.1594(19) 0.5936(18) 0.076(14) Uani 1 1 d . . .
H10A H 0.4812 0.1547 0.6334 0.091 Uiso 1 1 calc R . .
C9 C 0.317(6) 0.307(3) 0.426(2) 0.19(4) Uani 1 1 d . . .
H9A H 0.3101 0.3287 0.4575 0.227 Uiso 1 1 calc R . .
C8 C 0.389(3) 0.458(2) 0.372(3) 0.18(3) Uani 1 1 d . . .
H8A H 0.3290 0.4618 0.3801 0.221 Uiso 1 1 calc R . .
C7 C 1.003(4) 0.3516(16) 0.470(2) 0.104(17) Uani 1 1 d . . .
H7A H 1.0383 0.3603 0.4400 0.124 Uiso 1 1 calc R . .
C6 C 0.730(4) 0.122(2) 0.2001(16) 0.111(18) Uani 1 1 d . . .
H6A H 0.6936 0.1180 0.1658 0.134 Uiso 1 1 calc R . .
C4 C 0.563(4) 0.1714(12) 0.5702(17) 0.092(18) Uani 1 1 d . . .
H4A H 0.6176 0.1715 0.5933 0.110 Uiso 1 1 calc R . .
C3 C 0.252(4) 0.314(2) 0.377(4) 0.14(3) Uani 1 1 d . . .
H3A H 0.2083 0.3404 0.3761 0.173 Uiso 1 1 calc R . .
C2 C 0.826(2) 0.4584(19) 0.3328(15) 0.081(13) Uani 1 1 d . . .
H2A H 0.7862 0.4400 0.3069 0.097 Uiso 1 1 calc R . .
C1 C 0.686(3) 0.1329(16) 0.2514(14) 0.087(15) Uani 1 1 d . . .
H1A H 0.6239 0.1399 0.2521 0.104 Uiso 1 1 calc R . .
C86 C 0.869(3) 0.1899(15) 0.5068(19) 0.082(15) Uani 1 1 d . . .
H86A H 0.8798 0.2186 0.5310 0.098 Uiso 1 1 calc R . .
C85 C 0.570(3) -0.016(2) 0.418(2) 0.097(16) Uani 1 1 d . . .
H85A H 0.5414 -0.0468 0.4278 0.117 Uiso 1 1 calc R . .
C84 C 0.8055(16) 0.1901(11) 0.4605(10) 0.074(13) Uani 1 1 d . . .
H84A H 0.7723 0.2204 0.4511 0.089 Uiso 1 1 calc R . .
C82 C 0.7912(16) 0.1447(11) 0.4277(10) 0.12(2) Uani 1 1 d R . .
C81 C 1.0440(16) 0.3393(11) 0.5257(10) 0.12(2) Uani 1 1 d R . .
H81A H 1.1066 0.3411 0.5337 0.146 Uiso 1 1 d R . .
C80 C 0.866(3) 0.125(3) 0.2450(18) 0.14(3) Uani 1 1 d . . .
H80A H 0.9291 0.1261 0.2442 0.168 Uiso 1 1 calc R . .
C79 C 0.822(3) 0.116(2) 0.1980(19) 0.105(18) Uani 1 1 d . . .
H79A H 0.8496 0.1060 0.1648 0.126 Uiso 1 1 calc R . .
C78 C 0.743(3) 0.554(2) 0.465(2) 0.13(2) Uani 1 1 d . . .
H78A H 0.7398 0.5861 0.4456 0.156 Uiso 1 1 calc R . .
C77 C 0.910(4) 0.1036(18) 0.475(3) 0.12(2) Uani 1 1 d . . .
H77A H 0.9541 0.0772 0.4760 0.145 Uiso 1 1 calc R . .
C75 C 0.407(3) 0.088(2) 0.2738(18) 0.087(15) Uani 1 1 d . . .
H75A H 0.4067 0.0896 0.2338 0.104 Uiso 1 1 calc R . .
C74 C 0.332(3) 0.2366(15) 0.340(2) 0.090(15) Uani 1 1 d . . .
H74A H 0.3379 0.2115 0.3113 0.108 Uiso 1 1 calc R . .
C73 C 0.914(4) 0.143(3) 0.514(2) 0.16(3) Uani 1 1 d . . .
H73A H 0.9498 0.1384 0.5482 0.196 Uiso 1 1 calc R . .
C72 C 0.838(3) 0.1043(17) 0.4330(19) 0.079(13) Uani 1 1 d . . .
H72A H 0.8256 0.0752 0.4094 0.095 Uiso 1 1 calc R . .
Cl5 Cl 0.285(2) 0.2212(17) 0.0774(15) 0.189(17) Uani 0.50 1 d P . .
Cl6 Cl 0.246(3) 0.186(2) 0.177(2) 0.27(3) Uani 0.50 1 d P . .
C90 C 0.298(5) 0.231(4) 0.155(4) 0.14(5) Uani 0.50 1 d P . .
H90A H 0.3618 0.2289 0.1690 0.165 Uiso 0.50 1 calc PR . .
H90B H 0.2736 0.2643 0.1659 0.165 Uiso 0.50 1 calc PR . .

loop_
_atom_site_aniso_label
_atom_site_aniso_U_11
_atom_site_aniso_U_22
_atom_site_aniso_U_33
_atom_site_aniso_U_23
_atom_site_aniso_U_13
_atom_site_aniso_U_12
Pt2 0.0454(9) 0.0411(7) 0.0318(6) -0.0038(6) -0.0053(5) -0.0014(7)
Pt1 0.0445(10) 0.0447(8) 0.0347(6) -0.0051(6) -0.0057(6) -0.0026(7)
Hg2 0.0723(13) 0.0677(10) 0.0434(7) 0.0011(7) -0.0180(7) 0.0019(9)
Hg1 0.0939(14) 0.0798(11) 0.0413(7) -0.0056(7) 0.0114(8) -0.0029(10)
P3 0.046(7) 0.049(5) 0.032(4) 0.001(4) -0.006(4) 0.006(5)
P2 0.062(7) 0.040(5) 0.032(4) 0.000(4) -0.010(4) 0.006(5)
S1 0.038(6) 0.044(5) 0.040(4) -0.001(3) -0.006(4) 0.009(4)
Cl1 0.101(9) 0.069(7) 0.060(5) -0.001(5) 0.011(5) 0.000(6)
P1 0.032(7) 0.047(6) 0.056(5) -0.005(4) -0.009(4) -0.009(5)
S2 0.042(6) 0.045(5) 0.031(4) -0.002(3) -0.007(4) -0.004(4)
P4 0.053(7) 0.053(6) 0.039(4) -0.004(4) -0.016(4) 0.004(5)
Cl2 0.080(8) 0.066(6) 0.051(5) -0.021(4) -0.010(5) 0.003(6)
Cl4 0.102(9) 0.096(8) 0.044(5) 0.002(5) -0.020(5) 0.020(7)
Cl3 0.150(12) 0.137(11) 0.044(5) 0.002(6) 0.036(6) 0.029(9)
C56 0.05(2) 0.022(17) 0.037(15) 0.007(13) -0.008(15) 0.004(16)
C55 0.05(3) 0.04(2) 0.06(2) 0.026(17) 0.003(18) 0.002(19)
C54 0.10(4) 0.03(2) 0.11(3) 0.02(2) -0.09(3) 0.02(2)
C53 0.06(3) 0.08(3) 0.028(15) 0.003(17) -0.003(16) -0.02(2)
C51 0.14(5) 0.07(3) 0.16(5) -0.06(3) 0.10(4) -0.08(4)
C50 0.12(4) 0.06(2) 0.014(13) 0.025(15) -0.008(17) -0.03(2)
C49 0.01(2) 0.031(17) 0.037(15) -0.012(12) -0.018(13) 0.026(14)
C48 0.13(4) 0.06(3) 0.034(18) 0.024(17) -0.05(2) -0.06(3)
C47 0.05(3) 0.12(4) 0.020(15) 0.031(18) -0.021(16) 0.04(2)
C46 0.08(3) 0.10(3) 0.037(18) 0.02(2) -0.07(2) -0.03(3)
C45 0.15(6) 0.03(2) 0.20(6) -0.05(3) 0.03(4) 0.04(3)
C44 0.04(3) 0.08(3) 0.038(17) -0.027(17) -0.001(16) 0.02(2)
C43 0.05(3) 0.07(3) 0.024(15) 0.009(15) 0.006(15) -0.01(2)
C42 0.11(3) 0.03(2) 0.06(2) -0.020(17) 0.04(2) 0.03(2)
C41 0.06(3) 0.05(2) 0.035(16) 0.002(15) -0.005(16) 0.02(2)
C40 0.39(11) 0.03(2) 0.06(3) 0.02(2) 0.04(5) 0.00(4)
C39 0.00(3) 0.18(5) 0.12(4) -0.01(4) -0.02(2) -0.01(3)
C38 0.07(3) 0.06(3) 0.06(2) -0.04(2) -0.01(2) 0.00(2)
C37 0.07(4) 0.15(4) 0.030(18) 0.01(2) -0.015(19) 0.02(3)
C36 0.14(6) 0.07(3) 0.44(11) -0.16(5) 0.22(6) -0.11(4)
C35 0.07(3) 0.09(3) 0.029(17) -0.038(19) -0.009(17) -0.01(2)
C34 0.02(2) 0.07(2) 0.035(16) 0.001(15) -0.011(15) -0.010(18)
C33 0.07(3) 0.06(3) 0.12(3) -0.02(3) -0.03(3) -0.02(3)
C32 0.04(3) 0.05(2) 0.04(2) 0.026(16) -0.038(18) 0.022(18)
C31 0.00(3) 0.44(12) 0.12(4) -0.14(6) -0.03(3) 0.06(4)
C30 0.09(4) 0.06(3) 0.09(3) -0.04(3) 0.00(3) 0.02(3)
C29 0.10(4) 0.13(4) 0.07(3) -0.08(3) -0.02(2) 0.04(3)
C83 0.41(13) 0.50(16) 0.08(4) -0.07(6) 0.08(6) -0.39(12)
C76 0.00(3) 0.10(5) 0.48(14) -0.16(6) 0.05(5) 0.04(3)
C71 0.20(7) 0.20(7) 0.16(6) -0.10(6) 0.09(6) -0.05(6)
C5 0.17(6) 0.15(5) 0.13(5) -0.06(4) 0.10(4) -0.08(5)
C52 0.04(3) 0.06(2) 0.07(2) -0.034(19) 0.038(18) -0.01(2)
C28 0.09(3) 0.05(2) 0.07(2) 0.01(2) -0.03(2) 0.01(2)
C27 0.09(3) 0.04(2) 0.042(18) -0.028(16) 0.001(19) 0.00(2)
C26 0.08(3) 0.08(3) 0.029(16) 0.013(17) -0.010(18) 0.05(2)
C25 0.01(3) 0.14(4) 0.035(17) -0.03(2) -0.006(15) 0.00(2)
C24 0.12(4) 0.05(2) 0.043(18) -0.023(17) 0.03(2) -0.01(2)
C23 0.11(4) 0.07(3) 0.06(3) 0.05(2) -0.01(2) -0.02(3)
C22 0.37(11) 0.05(3) 0.06(3) 0.04(3) -0.07(5) -0.03(6)
C21 0.09(4) 0.04(2) 0.13(4) 0.02(2) 0.02(3) 0.05(2)
C20 0.11(4) 0.05(2) 0.05(2) -0.027(19) 0.01(2) -0.02(2)
C19 0.02(3) 0.14(5) 0.25(7) 0.16(5) -0.10(4) -0.08(3)
C18 0.08(4) 0.15(5) 0.09(3) -0.03(4) 0.04(3) -0.05(4)
C17 0.06(3) 0.10(4) 0.07(3) 0.01(3) 0.01(2) 0.03(3)
C16 0.07(3) 0.07(3) 0.05(2) 0.00(2) -0.02(2) 0.05(2)
C15 0.12(4) 0.06(3) 0.06(2) -0.008(19) -0.04(2) -0.02(2)
C14 0.11(4) 0.08(3) 0.05(3) 0.00(2) 0.00(2) -0.07(3)
C13 0.07(4) 0.09(4) 0.12(4) -0.09(3) -0.02(3) 0.02(3)
C12 0.19(6) 0.13(4) 0.04(2) -0.02(3) 0.06(3) -0.04(4)
C11 0.39(12) 0.58(18) 0.04(3) 0.03(6) -0.08(4) 0.40(13)
C10 0.04(3) 0.12(4) 0.07(3) -0.02(3) -0.01(2) 0.00(3)
C9 0.24(9) 0.28(9) 0.06(3) -0.06(4) 0.07(4) -0.20(8)
C8 0.00(3) 0.14(5) 0.41(9) -0.15(6) -0.02(4) 0.03(3)
C7 0.15(5) 0.07(3) 0.09(3) 0.00(3) 0.00(3) -0.06(4)
C6 0.14(5) 0.15(5) 0.04(2) 0.03(3) -0.02(3) 0.00(4)
C4 0.14(5) 0.03(2) 0.09(3) 0.037(19) -0.09(3) -0.03(3)
C3 0.03(4) 0.09(4) 0.31(10) -0.06(5) 0.03(4) -0.01(3)
C2 0.04(3) 0.13(4) 0.06(2) -0.03(3) -0.01(2) 0.01(3)
C1 0.11(4) 0.10(3) 0.05(2) 0.00(2) -0.04(2) -0.04(3)
C86 0.06(3) 0.05(2) 0.13(4) 0.02(2) -0.07(3) -0.01(2)
C85 0.07(4) 0.14(5) 0.08(3) -0.02(3) -0.02(3) -0.02(3)
C84 0.02(3) 0.14(4) 0.06(2) 0.04(3) -0.012(19) 0.03(2)
C82 0.18(6) 0.14(5) 0.04(2) -0.04(3) -0.04(3) 0.11(4)
C81 0.07(4) 0.06(3) 0.22(7) 0.01(4) -0.09(4) -0.01(3)
C80 0.07(4) 0.29(8) 0.06(3) -0.05(4) 0.03(3) 0.07(4)
C79 0.07(4) 0.18(5) 0.06(3) -0.03(3) 0.00(3) -0.01(4)
C78 0.12(5) 0.20(6) 0.07(3) -0.06(4) 0.01(3) -0.09(4)
C77 0.11(5) 0.06(3) 0.18(6) -0.01(3) -0.06(4) 0.03(3)
C75 0.08(4) 0.12(4) 0.07(3) 0.00(3) -0.02(2) 0.00(3)
C74 0.08(4) 0.05(3) 0.14(4) 0.02(3) 0.03(3) -0.05(3)
C73 0.16(7) 0.20(7) 0.11(5) 0.00(5) -0.08(4) 0.03(6)
C72 0.05(3) 0.08(3) 0.11(4) 0.02(3) -0.01(3) 0.03(3)
Cl5 0.14(3) 0.27(5) 0.16(3) -0.05(3) 0.03(2) -0.12(3)
Cl6 0.20(5) 0.29(6) 0.29(6) 0.14(5) -0.16(4) -0.10(4)
C90 0.01(6) 0.23(11) 0.15(7) -0.09(7) -0.16(6) 0.02(6)

loop_
_atom_type_symbol
_atom_type_description
_atom_type_scat_dispersion_real
_atom_type_scat_dispersion_imag
_atom_type_scat_source
C C 0.0033 0.0016 'International Tables Vol C Tables 4.2.6.8 and 6.1.1.4'
H H 0.0000 0.0000 'International Tables Vol C Tables 4.2.6.8 and 6.1.1.4'
P P 0.1023 0.0942 'International Tables Vol C Tables 4.2.6.8 and 6.1.1.4'
S S 0.1246 0.1234 'International Tables Vol C Tables 4.2.6.8 and 6.1.1.4'
Cl Cl 0.1484 0.1585 'International Tables Vol C Tables 4.2.6.8 and 6.1.1.4'
Pt Pt -1.7033 8.3905 'International Tables Vol C Tables 4.2.6.8 and 6.1.1.4'
Hg Hg -2.3894 9.2266 'International Tables Vol C Tables 4.2.6.8 and 6.1.1.4'

loop_
_geom_angle_atom_site_label_1
_geom_angle_atom_site_label_2
_geom_angle_atom_site_label_3
_geom_angle
_geom_angle_site_symmetry_1
_geom_angle_site_symmetry_3
_geom_angle_publ_flag
P3 Pt2 P4 100.7(3) . . ?
P3 Pt2 S2 89.9(3) . . ?
P4 Pt2 S2 166.3(3) . . ?
P3 Pt2 S1 173.5(3) . . ?
P4 Pt2 S1 85.5(3) . . ?
S2 Pt2 S1 83.6(3) . . ?
P1 Pt1 P2 101.2(3) . . ?
P1 Pt1 S1 90.1(3) . . ?
P2 Pt1 S1 167.0(3) . . ?
P1 Pt1 S2 173.9(3) . . ?
P2 Pt1 S2 84.6(3) . . ?
S1 Pt1 S2 84.0(3) . . ?
Cl4 Hg2 S2 145.2(3) . . ?
Cl4 Hg2 Cl2 99.9(3) . . ?
S2 Hg2 Cl2 103.5(3) . . ?
Cl4 Hg2 Cl1 102.4(4) . . ?
S2 Hg2 Cl1 104.3(3) . . ?
Cl2 Hg2 Cl1 86.6(3) . . ?
Cl3 Hg1 S1 144.4(4) . . ?
Cl3 Hg1 Cl1 101.4(4) . . ?
S1 Hg1 Cl1 103.5(3) . . ?
Cl3 Hg1 Cl2 102.1(4) . . ?
S1 Hg1 Cl2 104.6(3) . . ?
Cl1 Hg1 Cl2 86.2(3) . . ?
C46 P3 C34 101.1(16) . . ?
C46 P3 C55 108.8(16) . . ?
C34 P3 C55 106.9(15) . . ?
C46 P3 Pt2 109.7(14) . . ?
C34 P3 Pt2 116.3(10) . . ?
C55 P3 Pt2 113.2(12) . . ?
C41 P2 C49 104.9(14) . . ?
C41 P2 C56 100.1(14) . . ?
C49 P2 C56 104.2(14) . . ?
C41 P2 Pt1 123.5(12) . . ?
C49 P2 Pt1 107.9(8) . . ?
C56 P2 Pt1 114.4(10) . . ?
Pt1 S1 Pt2 91.9(3) . . ?
Pt1 S1 Hg1 107.0(3) . . ?
Pt2 S1 Hg1 103.0(3) . . ?
Hg1 Cl1 Hg2 81.5(3) . . ?
C47 P1 C48 108.5(16) . . ?
C47 P1 C52 106.8(18) . . ?
C48 P1 C52 105(2) . . ?
C47 P1 Pt1 114.7(13) . . ?
C48 P1 Pt1 111.3(16) . . ?
C52 P1 Pt1 109.9(12) . . ?
Pt2 S2 Pt1 91.6(3) . . ?
Pt2 S2 Hg2 105.4(3) . . ?
Pt1 S2 Hg2 105.8(3) . . ?
C28 P4 C37 105(2) . . ?
C28 P4 C82 97.7(14) . . ?
C37 P4 C82 102.6(15) . . ?
C28 P4 Pt2 120.0(13) . . ?
C37 P4 Pt2 114.5(13) . . ?
C82 P4 Pt2 114.9(9) . . ?
Hg2 Cl2 Hg1 83.5(2) . . ?
C24 C56 C44 122(3) . . ?
C24 C56 P2 120(2) . . ?
C44 C56 P2 118(2) . . ?
C35 C55 C20 118(4) . . ?
C35 C55 P3 125(3) . . ?
C20 C55 P3 117(3) . . ?
C48 C54 C31 135(5) . . ?
C44 C53 C50 122(4) . . ?
C78 C51 C18 120(5) . . ?
C26 C50 C53 119(3) . . ?
C25 C49 C43 118(3) . . ?
C25 C49 P2 124(3) . . ?
C43 C49 P2 118(2) . . ?
C54 C48 C7 113(3) . . ?
C54 C48 P1 128(4) . . ?
C7 C48 P1 120(3) . . ?
C32 C47 C2 112(3) . . ?
C32 C47 P1 125(2) . . ?
C2 C47 P1 123(3) . . ?
C45 C46 C74 119(5) . . ?
C45 C46 P3 119(3) . . ?
C74 C46 P3 122(3) . . ?
C46 C45 C9 118(6) . . ?
C56 C44 C53 119(4) . . ?
C14 C43 C49 127(3) . . ?
C34 C42 C12 116(4) . . ?
C38 C41 C27 117(3) . . ?
C38 C41 P2 125(3) . . ?
C27 C41 P2 117(3) . . ?
C31 C40 C81 126(5) . . ?
C37 C39 C80 117(4) . . ?
C41 C38 C78 126(4) . . ?
C39 C37 C1 123(4) . . ?
C39 C37 P4 122(3) . . ?
C1 C37 P4 113(4) . . ?
C11 C36 C21 113(7) . . ?
C55 C35 C17 124(4) . . ?
C42 C34 C15 123(3) . . ?
C42 C34 P3 123(2) . . ?
C15 C34 P3 115(2) . . ?
C30 C33 C28 118(4) . . ?
C11 C32 C47 117(6) . . ?
C40 C31 C54 114(6) . . ?
C85 C30 C33 123(4) . . ?
C83 C29 C52 124(7) . . ?
C76 C83 C29 123(10) . . ?
C83 C76 C71 114(9) . . ?
C5 C71 C76 113(6) . . ?
C52 C5 C71 109(6) . . ?
C5 C52 C29 118(4) . . ?
C5 C52 P1 118(4) . . ?
C29 C52 P1 123(3) . . ?
C16 C28 C33 115(4) . . ?
C16 C28 P4 124(3) . . ?
C33 C28 P4 121(3) . . ?
C18 C27 C41 121(4) . . ?
C50 C26 C24 118(3) . . ?
C8 C25 C49 120(4) . . ?
C56 C24 C26 120(3) . . ?
C85 C23 C16 121(4) . . ?
C14 C22 C8 137(7) . . ?
C2 C21 C36 104(4) . . ?
C55 C20 C75 121(4) . . ?
C3 C19 C74 115(4) . . ?
C27 C18 C51 117(5) . . ?
C13 C17 C35 117(5) . . ?
C23 C16 C28 124(4) . . ?
C4 C15 C34 116(4) . . ?
C22 C14 C43 108(5) . . ?
C17 C13 C75 118(4) . . ?
C10 C12 C42 121(4) . . ?
C36 C11 C32 150(10) . . ?
C12 C10 C4 126(4) . . ?
C45 C9 C3 129(6) . . ?
C25 C8 C22 110(4) . . ?
C81 C7 C48 118(4) . . ?
C79 C6 C1 124(4) . . ?
C15 C4 C10 118(4) . . ?
C19 C3 C9 117(5) . . ?
C21 C2 C47 123(4) . . ?
C6 C1 C37 112(4) . . ?
C84 C86 C73 113(4) . . ?
C30 C85 C23 120(5) . . ?
C86 C84 C82 120(2) . . ?
C72 C82 C84 125(2) . . ?
C72 C82 P4 119(3) . . ?
C84 C82 P4 116.4(9) . . ?
C7 C81 C40 114(4) . . ?
C79 C80 C39 128(5) . . ?
C80 C79 C6 114(5) . . ?
C51 C78 C38 118(6) . . ?
C73 C77 C72 117(5) . . ?
C13 C75 C20 122(4) . . ?
C46 C74 C19 123(5) . . ?
C77 C73 C86 125(5) . . ?
C82 C72 C77 118(4) . . ?
Cl6 C90 Cl5 103(4) . . ?

loop_
_geom_bond_atom_site_label_1
_geom_bond_atom_site_label_2
_geom_bond_distance
_geom_bond_site_symmetry_2
_geom_bond_publ_flag
Pt2 P3 2.269(9) . ?
Pt2 P4 2.290(9) . ?
Pt2 S2 2.366(8) . ?
Pt2 S1 2.376(9) . ?
Pt1 P1 2.301(9) . ?
Pt1 P2 2.309(9) . ?
Pt1 S1 2.352(8) . ?
Pt1 S2 2.376(8) . ?
Hg2 Cl4 2.365(10) . ?
Hg2 S2 2.400(7) . ?
Hg2 Cl2 2.710(9) . ?
Hg2 Cl1 2.823(10) . ?
Hg1 Cl3 2.365(9) . ?
Hg1 S1 2.417(7) . ?
Hg1 Cl1 2.777(10) . ?
Hg1 Cl2 2.779(10) . ?
P3 C46 1.64(4) . ?
P3 C34 1.81(3) . ?
P3 C55 1.87(4) . ?
P2 C41 1.79(4) . ?
P2 C49 1.80(3) . ?
P2 C56 1.86(3) . ?
P1 C47 1.66(4) . ?
P1 C48 1.75(3) . ?
P1 C52 1.75(3) . ?
P4 C28 1.82(4) . ?
P4 C37 1.91(4) . ?
P4 C82 1.91(2) . ?
C56 C24 1.33(4) . ?
C56 C44 1.35(4) . ?
C55 C35 1.21(4) . ?
C55 C20 1.30(4) . ?
C54 C48 1.28(6) . ?
C54 C31 1.32(6) . ?
C53 C44 1.35(4) . ?
C53 C50 1.39(4) . ?
C51 C78 1.35(7) . ?
C51 C18 1.54(7) . ?
C50 C26 1.38(4) . ?
C49 C25 1.33(4) . ?
C49 C43 1.42(4) . ?
C48 C7 1.47(6) . ?
C47 C32 1.43(5) . ?
C47 C2 1.45(4) . ?
C46 C45 1.38(5) . ?
C46 C74 1.42(5) . ?
C45 C9 1.36(10) . ?
C43 C14 1.41(6) . ?
C42 C34 1.41(4) . ?
C42 C12 1.44(5) . ?
C41 C38 1.36(4) . ?
C41 C27 1.46(4) . ?
C40 C31 1.23(8) . ?
C40 C81 1.49(6) . ?
C39 C37 1.27(5) . ?
C39 C80 1.40(5) . ?
C38 C78 1.34(5) . ?
C37 C1 1.41(5) . ?
C36 C11 1.06(10) . ?
C36 C21 1.68(8) . ?
C35 C17 1.39(5) . ?
C34 C15 1.52(4) . ?
C33 C30 1.41(5) . ?
C33 C28 1.48(5) . ?
C32 C11 0.99(12) . ?
C30 C85 1.34(5) . ?
C29 C83 1.22(10) . ?
C29 C52 1.36(5) . ?
C83 C76 0.97(10) . ?
C76 C71 1.60(10) . ?
C71 C5 1.51(7) . ?
C5 C52 1.43(6) . ?
C28 C16 1.38(5) . ?
C27 C18 1.33(5) . ?
C26 C24 1.44(4) . ?
C25 C8 1.39(6) . ?
C23 C85 1.35(5) . ?
C23 C16 1.38(5) . ?
C22 C14 1.08(9) . ?
C22 C8 1.58(8) . ?
C21 C2 1.43(5) . ?
C20 C75 1.31(5) . ?
C19 C3 1.41(8) . ?
C19 C74 1.54(6) . ?
C17 C13 1.27(5) . ?
C15 C4 1.42(5) . ?
C13 C75 1.31(6) . ?
C12 C10 1.34(6) . ?
C10 C4 1.41(5) . ?
C9 C3 1.45(8) . ?
C7 C81 1.42(5) . ?
C6 C79 1.38(6) . ?
C6 C1 1.43(6) . ?
C86 C84 1.37(4) . ?
C86 C73 1.36(7) . ?
C84 C82 1.3901 . ?
C82 C72 1.24(4) . ?
C80 C79 1.25(5) . ?
C77 C73 1.36(7) . ?
C77 C72 1.38(6) . ?
Cl5 C90 1.81(8) . ?
Cl6 C90 1.48(11) . ?
